data_7037490
loop_
_publ_author_name
'Francos, Javier'
'Kennedy, Alan R.'
'O'Hara, Charles T'

_publ_section_title
;
 Synthetic and reactivity studies of hetero-tri-anionic sodium zincates.
;
_journal_issue 14
_journal_name_full 'Dalton transactions (Cambridge, England : 2003)'
_journal_page_first 6222
_journal_page_last 6233
_journal_paper_doi 10.1039/c5dt04329h
_journal_volume 45
_journal_year 2016
_chemical_formula_sum 'C26 H55 N2 Na Zn'
_chemical_formula_weight 484.08
_chemical_name_systematic
; 
 ? 
;
_chemical_properties_physical 'Air-sensitive, Moisture-sensitive, Oxygen-sensitive'
_space_group_IT_number 14
_symmetry_cell_setting monoclinic
_symmetry_space_group_name_Hall '-P 2yn'
_symmetry_space_group_name_H-M 'P 1 21/n 1'
_atom_sites_solution_hydrogens geom
_atom_sites_solution_primary direct
_atom_sites_solution_secondary difmap
_audit_creation_method SHELXL-97
_audit_update_record
;
2015-11-02 deposited with the CCDC.
2015-11-30 downloaded from the CCDC.
;
_cell_angle_alpha 90.00
_cell_angle_beta 102.622(3)
_cell_angle_gamma 90.00
_cell_formula_units_Z 4
_cell_length_a 16.6824(6)
_cell_length_b 10.3773(3)
_cell_length_c 16.9440(5)
_cell_measurement_reflns_used 8056
_cell_measurement_temperature 123(2)
_cell_measurement_theta_max 29.5081
_cell_measurement_theta_min 3.0152
_cell_volume 2862.43(16)
_computing_cell_refinement CrysalisPro
_computing_data_collection CrysalisPro
_computing_data_reduction CrysalisPro
_computing_structure_refinement 'SHELXL-97 (Sheldrick, 1997)'
_computing_structure_solution 'SHELXS-97 (Sheldrick, 1990)'
_diffrn_ambient_temperature 123(2)
_diffrn_measured_fraction_theta_full 0.999
_diffrn_measured_fraction_theta_max 0.999
_diffrn_measurement_device_type 'Oxford Diffraction Xcalibur E'
_diffrn_measurement_method omega-scans
_diffrn_radiation_monochromator graphite
_diffrn_radiation_source 'fine-focus sealed tube'
_diffrn_radiation_type MoK\a
_diffrn_radiation_wavelength 0.71073
_diffrn_reflns_av_R_equivalents 0.0312
_diffrn_reflns_av_sigmaI/netI 0.0367
_diffrn_reflns_limit_h_max 21
_diffrn_reflns_limit_h_min -20
_diffrn_reflns_limit_k_max 13
_diffrn_reflns_limit_k_min -13
_diffrn_reflns_limit_l_max 21
_diffrn_reflns_limit_l_min -21
_diffrn_reflns_number 19545
_diffrn_reflns_theta_full 27.00
_diffrn_reflns_theta_max 27.00
_diffrn_reflns_theta_min 3.10
_exptl_absorpt_coefficient_mu 0.887
_exptl_absorpt_correction_T_max 1.00000
_exptl_absorpt_correction_T_min 0.91088
_exptl_absorpt_correction_type multi-scan
_exptl_absorpt_process_details 'Implemented within CrysalisPro'
_exptl_crystal_colour colourless
_exptl_crystal_density_diffrn 1.123
_exptl_crystal_density_method 'not measured'
_exptl_crystal_description plates
_exptl_crystal_F_000 1064
_exptl_crystal_size_max 0.2
_exptl_crystal_size_mid 0.1
_exptl_crystal_size_min 0.05
_refine_diff_density_max 0.396
_refine_diff_density_min -0.236
_refine_diff_density_rms 0.052
_refine_ls_extinction_method none
_refine_ls_goodness_of_fit_ref 1.030
_refine_ls_hydrogen_treatment mixed
_refine_ls_matrix_type full
_refine_ls_number_parameters 295
_refine_ls_number_reflns 6244
_refine_ls_number_restraints 1
_refine_ls_restrained_S_all 1.031
_refine_ls_R_factor_all 0.0448
_refine_ls_R_factor_gt 0.0313
_refine_ls_shift/su_max 0.001
_refine_ls_shift/su_mean 0.000
_refine_ls_structure_factor_coef Fsqd
_refine_ls_weighting_details 'calc w=1/[\s^2^(Fo^2^)+(0.0279P)^2^+1.0787P] where P=(Fo^2^+2Fc^2^)/3'
_refine_ls_weighting_scheme calc
_refine_ls_wR_factor_gt 0.0676
_refine_ls_wR_factor_ref 0.0738
_reflns_number_gt 5089
_reflns_number_total 6244
_reflns_threshold_expression I>2sigma(I)
_cod_data_source_file c5dt04329h2.cif
_cod_data_source_block shelxl
_cod_depositor_comments 'Adding full bibliography for 7037489--7037496.cif.'
_cod_original_sg_symbol_H-M 'P 21/n'
_cod_database_code 7037490

loop_
_symmetry_equiv_pos_as_xyz
'x, y, z'
'-x+1/2, y+1/2, -z+1/2'
'-x, -y, -z'
'x-1/2, -y-1/2, z-1/2'

loop_
_atom_site_label
_atom_site_type_symbol
_atom_site_fract_x
_atom_site_fract_y
_atom_site_fract_z
_atom_site_U_iso_or_equiv
_atom_site_adp_type
_atom_site_occupancy
_atom_site_symmetry_multiplicity
_atom_site_calc_flag
_atom_site_refinement_flags
Zn1 Zn 0.778247(11) 0.883941(18) 0.516151(11) 0.01670(6) Uani 1 1 d .
Na1 Na 0.72076(4) 0.62440(7) 0.45146(4) 0.02558(16) Uani 1 1 d .
N1 N 0.81402(8) 0.71023(13) 0.56419(8) 0.0166(3) Uani 1 1 d .
N2 N 0.66269(9) 0.43217(14) 0.37577(8) 0.0187(3) Uani 1 1 d D
C1 C 0.89934(10) 0.67695(17) 0.56075(10) 0.0194(4) Uani 1 1 d .
C2 C 0.90885(11) 0.70852(18) 0.47480(10) 0.0252(4) Uani 1 1 d .
H2A H 0.8672 0.6615 0.4355 0.038 Uiso 1 1 calc R
H2B H 0.9637 0.6828 0.4688 0.038 Uiso 1 1 calc R
H2C H 0.9016 0.8013 0.4652 0.038 Uiso 1 1 calc R
C3 C 0.96748(10) 0.75422(18) 0.61811(11) 0.0247(4) Uani 1 1 d .
H3A H 0.9529 0.8458 0.6155 0.037 Uiso 1 1 calc R
H3B H 1.0197 0.7427 0.6015 0.037 Uiso 1 1 calc R
H3C H 0.9730 0.7230 0.6736 0.037 Uiso 1 1 calc R
C4 C 0.91445(11) 0.53244(17) 0.57609(11) 0.0256(4) Uani 1 1 d .
H4A H 0.8821 0.4833 0.5299 0.031 Uiso 1 1 calc R
H4B H 0.9733 0.5135 0.5796 0.031 Uiso 1 1 calc R
C5 C 0.89089(11) 0.48831(17) 0.65354(11) 0.0274(4) Uani 1 1 d .
H5A H 0.9281 0.5285 0.7007 0.033 Uiso 1 1 calc R
H5B H 0.8971 0.3936 0.6588 0.033 Uiso 1 1 calc R
C6 C 0.80259(11) 0.52538(17) 0.65298(11) 0.0250(4) Uani 1 1 d .
H6A H 0.7901 0.5021 0.7057 0.030 Uiso 1 1 calc R
H6B H 0.7652 0.4755 0.6104 0.030 Uiso 1 1 calc R
C7 C 0.78647(10) 0.66999(17) 0.63759(10) 0.0197(4) Uani 1 1 d .
C8 C 0.82263(12) 0.74731(18) 0.71514(10) 0.0256(4) Uani 1 1 d .
H8A H 0.8810 0.7264 0.7337 0.038 Uiso 1 1 calc R
H8B H 0.7933 0.7248 0.7574 0.038 Uiso 1 1 calc R
H8C H 0.8165 0.8397 0.7035 0.038 Uiso 1 1 calc R
C9 C 0.69337(11) 0.6929(2) 0.62130(11) 0.0290(4) Uani 1 1 d .
H9A H 0.6819 0.7846 0.6108 0.043 Uiso 1 1 calc R
H9B H 0.6726 0.6661 0.6686 0.043 Uiso 1 1 calc R
H9C H 0.6662 0.6424 0.5741 0.043 Uiso 1 1 calc R
C10 C 0.68855(11) 0.87346(18) 0.41042(10) 0.0213(4) Uani 1 1 d .
C11 C 0.60344(10) 0.89515(18) 0.42829(10) 0.0233(4) Uani 1 1 d .
H11A H 0.5894 0.8187 0.4575 0.028 Uiso 1 1 calc R
H11B H 0.6069 0.9698 0.4653 0.028 Uiso 1 1 calc R
C12 C 0.53340(11) 0.91924(18) 0.35568(10) 0.0229(4) Uani 1 1 d .
H12A H 0.5491 0.9895 0.3225 0.027 Uiso 1 1 calc R
H12B H 0.5241 0.8406 0.3219 0.027 Uiso 1 1 calc R
C13 C 0.45413(12) 0.9555(2) 0.38047(12) 0.0385(5) Uani 1 1 d .
H13A H 0.4376 0.8852 0.4121 0.058 Uiso 1 1 calc R
H13B H 0.4109 0.9705 0.3320 0.058 Uiso 1 1 calc R
H13C H 0.4628 1.0341 0.4133 0.058 Uiso 1 1 calc R
C15 C 0.81634(10) 1.06462(17) 0.55366(10) 0.0210(4) Uani 1 1 d .
C16 C 0.88844(13) 1.10127(19) 0.51669(13) 0.0372(5) Uani 1 1 d .
H16A H 0.9032 1.1915 0.5293 0.056 Uiso 1 1 calc R
H16B H 0.8730 1.0900 0.4579 0.056 Uiso 1 1 calc R
H16C H 0.9355 1.0459 0.5391 0.056 Uiso 1 1 calc R
C17 C 0.74680(13) 1.15896(19) 0.52127(13) 0.0369(5) Uani 1 1 d .
H17A H 0.7662 1.2473 0.5337 0.055 Uiso 1 1 calc R
H17B H 0.7005 1.1415 0.5468 0.055 Uiso 1 1 calc R
H17C H 0.7290 1.1486 0.4626 0.055 Uiso 1 1 calc R
C18 C 0.84193(14) 1.08456(19) 0.64504(12) 0.0346(5) Uani 1 1 d .
H18A H 0.8872 1.0260 0.6677 0.052 Uiso 1 1 calc R
H18B H 0.7951 1.0666 0.6696 0.052 Uiso 1 1 calc R
H18C H 0.8599 1.1739 0.6564 0.052 Uiso 1 1 calc R
C19 C 0.56567(12) 0.38382(19) 0.45874(12) 0.0311(4) Uani 1 1 d .
H19A H 0.6005 0.3105 0.4806 0.047 Uiso 1 1 calc R
H19B H 0.5084 0.3643 0.4597 0.047 Uiso 1 1 calc R
H19C H 0.5835 0.4604 0.4917 0.047 Uiso 1 1 calc R
C20 C 0.57282(11) 0.40919(16) 0.37159(11) 0.0217(4) Uani 1 1 d .
C21 C 0.52271(12) 0.52942(19) 0.34128(12) 0.0299(4) Uani 1 1 d .
H21A H 0.5480 0.6047 0.3718 0.045 Uiso 1 1 calc R
H21B H 0.4665 0.5189 0.3489 0.045 Uiso 1 1 calc R
H21C H 0.5214 0.5418 0.2837 0.045 Uiso 1 1 calc R
C22 C 0.54122(12) 0.29099(19) 0.32022(13) 0.0341(5) Uani 1 1 d .
H22A H 0.5628 0.2124 0.3507 0.041 Uiso 1 1 calc R
H22B H 0.4806 0.2885 0.3110 0.041 Uiso 1 1 calc R
C23 C 0.56551(12) 0.2891(2) 0.23888(12) 0.0369(5) Uani 1 1 d .
H23A H 0.5400 0.3630 0.2057 0.044 Uiso 1 1 calc R
H23B H 0.5457 0.2087 0.2096 0.044 Uiso 1 1 calc R
C24 C 0.65849(11) 0.29722(19) 0.25225(11) 0.0298(4) Uani 1 1 d .
H24A H 0.6740 0.2973 0.1991 0.036 Uiso 1 1 calc R
H24B H 0.6831 0.2198 0.2822 0.036 Uiso 1 1 calc R
C25 C 0.69375(11) 0.41749(17) 0.29929(10) 0.0227(4) Uani 1 1 d .
C26 C 0.78676(11) 0.4031(2) 0.32588(12) 0.0340(5) Uani 1 1 d .
H26A H 0.8101 0.4813 0.3542 0.051 Uiso 1 1 calc R
H26B H 0.8102 0.3897 0.2783 0.051 Uiso 1 1 calc R
H26C H 0.7997 0.3289 0.3622 0.051 Uiso 1 1 calc R
C27 C 0.67436(13) 0.5374(2) 0.24639(11) 0.0346(5) Uani 1 1 d .
H27A H 0.6151 0.5418 0.2237 0.052 Uiso 1 1 calc R
H27B H 0.7037 0.5331 0.2023 0.052 Uiso 1 1 calc R
H27C H 0.6918 0.6144 0.2792 0.052 Uiso 1 1 calc R
H2N H 0.6871(10) 0.3726(13) 0.4075(9) 0.019(5) Uiso 1 1 d D
H10A H 0.6852(11) 0.8043(18) 0.3732(11) 0.023(5) Uiso 1 1 d .
H10B H 0.7003(11) 0.9461(18) 0.3796(11) 0.022(5) Uiso 1 1 d .

loop_
_atom_site_aniso_label
_atom_site_aniso_U_11
_atom_site_aniso_U_22
_atom_site_aniso_U_33
_atom_site_aniso_U_23
_atom_site_aniso_U_13
_atom_site_aniso_U_12
Zn1 0.01573(10) 0.01622(11) 0.01775(10) -0.00026(8) 0.00279(7) 0.00060(8)
Na1 0.0269(4) 0.0242(4) 0.0233(3) -0.0054(3) 0.0004(3) -0.0055(3)
N1 0.0140(7) 0.0182(7) 0.0176(6) 0.0011(6) 0.0035(5) 0.0007(6)
N2 0.0182(7) 0.0193(7) 0.0189(7) -0.0003(6) 0.0044(6) 0.0005(6)
C1 0.0166(8) 0.0188(9) 0.0227(8) -0.0015(7) 0.0044(7) 0.0017(7)
C2 0.0208(9) 0.0296(10) 0.0270(9) -0.0023(8) 0.0090(8) 0.0014(8)
C3 0.0180(9) 0.0253(10) 0.0300(9) -0.0016(8) 0.0033(7) -0.0015(8)
C4 0.0242(10) 0.0196(9) 0.0321(9) -0.0040(8) 0.0040(8) 0.0056(8)
C5 0.0313(10) 0.0149(9) 0.0335(10) 0.0026(8) 0.0017(8) 0.0027(8)
C6 0.0296(10) 0.0200(9) 0.0242(9) 0.0024(8) 0.0034(8) -0.0063(8)
C7 0.0191(9) 0.0213(9) 0.0188(8) 0.0017(7) 0.0042(7) -0.0005(7)
C8 0.0332(10) 0.0238(10) 0.0208(8) -0.0003(7) 0.0081(8) 0.0006(8)
C9 0.0223(10) 0.0392(12) 0.0274(9) 0.0060(9) 0.0097(8) 0.0006(9)
C10 0.0248(9) 0.0216(9) 0.0170(8) -0.0003(8) 0.0036(7) 0.0023(8)
C11 0.0229(9) 0.0291(10) 0.0161(8) -0.0006(7) 0.0003(7) -0.0020(8)
C12 0.0230(9) 0.0248(10) 0.0191(8) -0.0019(7) 0.0010(7) 0.0002(8)
C13 0.0229(10) 0.0626(15) 0.0276(10) -0.0031(10) -0.0001(8) 0.0039(10)
C15 0.0203(9) 0.0163(8) 0.0256(8) -0.0002(7) 0.0036(7) -0.0015(7)
C16 0.0362(12) 0.0290(11) 0.0499(12) -0.0002(10) 0.0168(10) -0.0073(9)
C17 0.0338(11) 0.0213(10) 0.0522(13) 0.0014(10) 0.0017(10) 0.0006(9)
C18 0.0480(13) 0.0202(10) 0.0344(10) -0.0037(8) 0.0063(10) -0.0036(9)
C19 0.0293(10) 0.0324(11) 0.0364(10) 0.0051(9) 0.0176(9) 0.0047(9)
C20 0.0180(9) 0.0197(9) 0.0289(9) -0.0009(7) 0.0080(7) 0.0000(7)
C21 0.0255(10) 0.0289(10) 0.0351(10) 0.0002(9) 0.0062(8) 0.0074(9)
C22 0.0238(10) 0.0279(11) 0.0527(12) -0.0125(10) 0.0132(9) -0.0072(9)
C23 0.0258(11) 0.0413(12) 0.0431(11) -0.0233(10) 0.0064(9) -0.0093(10)
C24 0.0273(10) 0.0319(11) 0.0307(9) -0.0134(9) 0.0074(8) -0.0016(9)
C25 0.0212(9) 0.0262(10) 0.0219(8) -0.0074(7) 0.0074(7) -0.0037(8)
C26 0.0223(10) 0.0490(13) 0.0325(10) -0.0150(10) 0.0100(8) -0.0051(9)
C27 0.0454(12) 0.0351(12) 0.0275(10) 0.0003(9) 0.0167(9) -0.0035(10)

loop_
_atom_type_symbol
_atom_type_description
_atom_type_scat_dispersion_real
_atom_type_scat_dispersion_imag
_atom_type_scat_source
Zn Zn 0.2839 1.4301 'International Tables Vol C Tables 4.2.6.8 and 6.1.1.4'
Na Na 0.0362 0.0249 'International Tables Vol C Tables 4.2.6.8 and 6.1.1.4'
N N 0.0061 0.0033 'International Tables Vol C Tables 4.2.6.8 and 6.1.1.4'
C C 0.0033 0.0016 'International Tables Vol C Tables 4.2.6.8 and 6.1.1.4'
H H 0.0000 0.0000 'International Tables Vol C Tables 4.2.6.8 and 6.1.1.4'

loop_
_geom_angle_atom_site_label_1
_geom_angle_atom_site_label_2
_geom_angle_atom_site_label_3
_geom_angle
N1 Zn1 C15 130.79(6)
N1 Zn1 C10 113.39(7)
C15 Zn1 C10 115.82(7)
N1 Zn1 Na1 51.98(4)
C15 Zn1 Na1 176.74(5)
C10 Zn1 Na1 61.42(5)
N1 Na1 N2 147.73(6)
N1 Na1 C10 84.61(5)
N2 Na1 C10 127.59(6)
N1 Na1 Zn1 42.27(4)
N2 Na1 Zn1 169.65(5)
C10 Na1 Zn1 42.35(4)
N1 Na1 H10A 101.7(5)
N2 Na1 H10A 109.7(5)
C10 Na1 H10A 19.8(5)
Zn1 Na1 H10A 60.0(5)
C7 N1 C1 116.52(13)
C7 N1 Zn1 118.30(10)
C1 N1 Zn1 113.33(10)
C7 N1 Na1 107.67(10)
C1 N1 Na1 110.50(10)
Zn1 N1 Na1 85.75(5)
C20 N2 C25 118.07(13)
C20 N2 Na1 115.41(10)
C25 N2 Na1 111.20(10)
C20 N2 H2N 104.2(12)
C25 N2 H2N 105.1(12)
Na1 N2 H2N 100.3(12)
N1 C1 C4 110.24(14)
N1 C1 C2 106.72(13)
C4 C1 C2 108.80(14)
N1 C1 C3 115.82(14)
C4 C1 C3 109.21(14)
C2 C1 C3 105.74(14)
C1 C2 H2A 109.5
C1 C2 H2B 109.5
H2A C2 H2B 109.5
C1 C2 H2C 109.5
H2A C2 H2C 109.5
H2B C2 H2C 109.5
C1 C3 H3A 109.5
C1 C3 H3B 109.5
H3A C3 H3B 109.5
C1 C3 H3C 109.5
H3A C3 H3C 109.5
H3B C3 H3C 109.5
C5 C4 C1 112.14(14)
C5 C4 H4A 109.2
C1 C4 H4A 109.2
C5 C4 H4B 109.2
C1 C4 H4B 109.2
H4A C4 H4B 107.9
C4 C5 C6 110.56(15)
C4 C5 H5A 109.5
C6 C5 H5A 109.5
C4 C5 H5B 109.5
C6 C5 H5B 109.5
H5A C5 H5B 108.1
C5 C6 C7 112.42(14)
C5 C6 H6A 109.1
C7 C6 H6A 109.1
C5 C6 H6B 109.1
C7 C6 H6B 109.1
H6A C6 H6B 107.9
N1 C7 C9 107.07(13)
N1 C7 C6 110.11(14)
C9 C7 C6 108.31(15)
N1 C7 C8 115.70(14)
C9 C7 C8 105.31(14)
C6 C7 C8 109.96(14)
C7 C8 H8A 109.5
C7 C8 H8B 109.5
H8A C8 H8B 109.5
C7 C8 H8C 109.5
H8A C8 H8C 109.5
H8B C8 H8C 109.5
C7 C9 H9A 109.5
C7 C9 H9B 109.5
H9A C9 H9B 109.5
C7 C9 H9C 109.5
H9A C9 H9C 109.5
H9B C9 H9C 109.5
C11 C10 Zn1 110.30(11)
C11 C10 Na1 103.33(11)
Zn1 C10 Na1 76.23(6)
C11 C10 H10A 108.6(11)
Zn1 C10 H10A 122.8(11)
Na1 C10 H10A 55.1(11)
C11 C10 H10B 107.5(11)
Zn1 C10 H10B 103.5(11)
Na1 C10 H10B 146.9(11)
H10A C10 H10B 102.8(15)
C12 C11 C10 116.46(14)
C12 C11 H11A 108.2
C10 C11 H11A 108.2
C12 C11 H11B 108.2
C10 C11 H11B 108.2
H11A C11 H11B 107.3
C13 C12 C11 112.22(14)
C13 C12 H12A 109.2
C11 C12 H12A 109.2
C13 C12 H12B 109.2
C11 C12 H12B 109.2
H12A C12 H12B 107.9
C12 C13 H13A 109.5
C12 C13 H13B 109.5
H13A C13 H13B 109.5
C12 C13 H13C 109.5
H13A C13 H13C 109.5
H13B C13 H13C 109.5
C16 C15 C17 107.40(16)
C16 C15 C18 108.22(16)
C17 C15 C18 107.45(16)
C16 C15 Zn1 108.82(12)
C17 C15 Zn1 108.52(12)
C18 C15 Zn1 116.11(12)
C15 C16 H16A 109.5
C15 C16 H16B 109.5
H16A C16 H16B 109.5
C15 C16 H16C 109.5
H16A C16 H16C 109.5
H16B C16 H16C 109.5
C15 C17 H17A 109.5
C15 C17 H17B 109.5
H17A C17 H17B 109.5
C15 C17 H17C 109.5
H17A C17 H17C 109.5
H17B C17 H17C 109.5
C15 C18 H18A 109.5
C15 C18 H18B 109.5
H18A C18 H18B 109.5
C15 C18 H18C 109.5
H18A C18 H18C 109.5
H18B C18 H18C 109.5
C20 C19 H19A 109.5
C20 C19 H19B 109.5
H19A C19 H19B 109.5
C20 C19 H19C 109.5
H19A C19 H19C 109.5
H19B C19 H19C 109.5
N2 C20 C21 110.67(14)
N2 C20 C22 111.71(14)
C21 C20 C22 111.63(15)
N2 C20 C19 105.60(14)
C21 C20 C19 108.22(15)
C22 C20 C19 108.74(15)
C20 C21 H21A 109.5
C20 C21 H21B 109.5
H21A C21 H21B 109.5
C20 C21 H21C 109.5
H21A C21 H21C 109.5
H21B C21 H21C 109.5
C23 C22 C20 113.54(16)
C23 C22 H22A 108.9
C20 C22 H22A 108.9
C23 C22 H22B 108.9
C20 C22 H22B 108.9
H22A C22 H22B 107.7
C22 C23 C24 109.26(16)
C22 C23 H23A 109.8
C24 C23 H23A 109.8
C22 C23 H23B 109.8
C24 C23 H23B 109.8
H23A C23 H23B 108.3
C23 C24 C25 112.76(15)
C23 C24 H24A 109.0
C25 C24 H24A 109.0
C23 C24 H24B 109.0
C25 C24 H24B 109.0
H24A C24 H24B 107.8
N2 C25 C26 105.96(14)
N2 C25 C27 110.76(14)
C26 C25 C27 108.95(16)
N2 C25 C24 111.48(14)
C26 C25 C24 108.95(15)
C27 C25 C24 110.60(15)
C25 C26 H26A 109.5
C25 C26 H26B 109.5
H26A C26 H26B 109.5
C25 C26 H26C 109.5
H26A C26 H26C 109.5
H26B C26 H26C 109.5
C25 C27 H27A 109.5
C25 C27 H27B 109.5
H27A C27 H27B 109.5
C25 C27 H27C 109.5
H27A C27 H27C 109.5
H27B C27 H27C 109.5

loop_
_geom_bond_atom_site_label_1
_geom_bond_atom_site_label_2
_geom_bond_distance
Zn1 N1 2.0139(14)
Zn1 C15 2.0363(18)
Zn1 C10 2.0710(17)
Zn1 Na1 2.9859(7)
Na1 N1 2.3587(15)
Na1 N2 2.4536(16)
Na1 C10 2.700(2)
Na1 H10A 2.292(18)
N1 C7 1.477(2)
N1 C1 1.478(2)
N2 C20 1.504(2)
N2 C25 1.505(2)
N2 H2N 0.861(9)
C1 C4 1.533(2)
C1 C2 1.534(2)
C1 C3 1.548(2)
C2 H2A 0.9800
C2 H2B 0.9800
C2 H2C 0.9800
C3 H3A 0.9800
C3 H3B 0.9800
C3 H3C 0.9800
C4 C5 1.520(3)
C4 H4A 0.9900
C4 H4B 0.9900
C5 C6 1.521(3)
C5 H5A 0.9900
C5 H5B 0.9900
C6 C7 1.537(2)
C6 H6A 0.9900
C6 H6B 0.9900
C7 C9 1.535(2)
C7 C8 1.545(2)
C8 H8A 0.9800
C8 H8B 0.9800
C8 H8C 0.9800
C9 H9A 0.9800
C9 H9B 0.9800
C9 H9C 0.9800
C10 C11 1.532(2)
C10 H10A 0.949(19)
C10 H10B 0.961(19)
C11 C12 1.521(2)
C11 H11A 0.9900
C11 H11B 0.9900
C12 C13 1.520(2)
C12 H12A 0.9900
C12 H12B 0.9900
C13 H13A 0.9800
C13 H13B 0.9800
C13 H13C 0.9800
C15 C16 1.521(2)
C15 C17 1.526(3)
C15 C18 1.528(3)
C16 H16A 0.9800
C16 H16B 0.9800
C16 H16C 0.9800
C17 H17A 0.9800
C17 H17B 0.9800
C17 H17C 0.9800
C18 H18A 0.9800
C18 H18B 0.9800
C18 H18C 0.9800
C19 C20 1.530(2)
C19 H19A 0.9800
C19 H19B 0.9800
C19 H19C 0.9800
C20 C21 1.527(2)
C20 C22 1.530(2)
C21 H21A 0.9800
C21 H21B 0.9800
C21 H21C 0.9800
C22 C23 1.519(3)
C22 H22A 0.9900
C22 H22B 0.9900
C23 C24 1.520(3)
C23 H23A 0.9900
C23 H23B 0.9900
C24 C25 1.528(2)
C24 H24A 0.9900
C24 H24B 0.9900
C25 C26 1.526(3)
C25 C27 1.527(3)
C26 H26A 0.9800
C26 H26B 0.9800
C26 H26C 0.9800
C27 H27A 0.9800
C27 H27B 0.9800
C27 H27C 0.9800

loop_
_geom_torsion_atom_site_label_1
_geom_torsion_atom_site_label_2
_geom_torsion_atom_site_label_3
_geom_torsion_atom_site_label_4
_geom_torsion
C15 Zn1 Na1 N1 148.8(9)
C10 Zn1 Na1 N1 -178.40(7)
N1 Zn1 Na1 N2 -166.7(3)
C15 Zn1 Na1 N2 -17.9(10)
C10 Zn1 Na1 N2 14.9(2)
N1 Zn1 Na1 C10 178.40(7)
C15 Zn1 Na1 C10 -32.8(9)
C15 Zn1 N1 C7 74.43(14)
C10 Zn1 N1 C7 -106.27(12)
Na1 Zn1 N1 C7 -107.80(12)
C15 Zn1 N1 C1 -67.25(13)
C10 Zn1 N1 C1 112.05(11)
Na1 Zn1 N1 C1 110.52(11)
C15 Zn1 N1 Na1 -177.77(7)
C10 Zn1 N1 Na1 1.53(7)
N2 Na1 N1 C7 -66.07(15)
C10 Na1 N1 C7 117.30(11)
Zn1 Na1 N1 C7 118.38(11)
N2 Na1 N1 C1 62.21(15)
C10 Na1 N1 C1 -114.43(11)
Zn1 Na1 N1 C1 -113.34(11)
N2 Na1 N1 Zn1 175.55(9)
C10 Na1 N1 Zn1 -1.08(5)
N1 Na1 N2 C20 115.74(13)
C10 Na1 N2 C20 -68.50(13)
Zn1 Na1 N2 C20 -81.1(3)
N1 Na1 N2 C25 -106.28(13)
C10 Na1 N2 C25 69.48(13)
Zn1 Na1 N2 C25 56.8(3)
C7 N1 C1 C4 53.13(18)
Zn1 N1 C1 C4 -164.47(11)
Na1 N1 C1 C4 -70.16(14)
C7 N1 C1 C2 171.13(14)
Zn1 N1 C1 C2 -46.47(15)
Na1 N1 C1 C2 47.85(15)
C7 N1 C1 C3 -71.49(19)
Zn1 N1 C1 C3 70.92(15)
Na1 N1 C1 C3 165.23(11)
N1 C1 C4 C5 -52.69(19)
C2 C1 C4 C5 -169.40(15)
C3 C1 C4 C5 75.63(18)
C1 C4 C5 C6 54.5(2)
C4 C5 C6 C7 -54.2(2)
C1 N1 C7 C9 -170.23(14)
Zn1 N1 C7 C9 49.29(17)
Na1 N1 C7 C9 -45.49(15)
C1 N1 C7 C6 -52.68(18)
Zn1 N1 C7 C6 166.83(11)
Na1 N1 C7 C6 72.05(14)
C1 N1 C7 C8 72.75(19)
Zn1 N1 C7 C8 -67.74(17)
Na1 N1 C7 C8 -162.51(12)
C5 C6 C7 N1 52.07(19)
C5 C6 C7 C9 168.84(14)
C5 C6 C7 C8 -76.57(18)
N1 Zn1 C10 C11 97.98(13)
C15 Zn1 C10 C11 -82.61(14)
Na1 Zn1 C10 C11 99.35(13)
N1 Zn1 C10 Na1 -1.37(6)
C15 Zn1 C10 Na1 178.04(6)
N1 Na1 C10 C11 -106.92(10)
N2 Na1 C10 C11 75.35(12)
Zn1 Na1 C10 C11 -108.00(11)
N1 Na1 C10 Zn1 1.08(5)
N2 Na1 C10 Zn1 -176.65(6)
Zn1 C10 C11 C12 167.18(13)
Na1 C10 C11 C12 -112.79(14)
C10 C11 C12 C13 -173.07(17)
N1 Zn1 C15 C16 89.07(14)
C10 Zn1 C15 C16 -90.21(14)
Na1 Zn1 C15 C16 -58.3(9)
N1 Zn1 C15 C17 -154.35(11)
C10 Zn1 C15 C17 26.36(15)
Na1 Zn1 C15 C17 58.3(9)
N1 Zn1 C15 C18 -33.27(17)
C10 Zn1 C15 C18 147.45(13)
Na1 Zn1 C15 C18 179(100)
C25 N2 C20 C21 -82.57(18)
Na1 N2 C20 C21 52.42(16)
C25 N2 C20 C22 42.5(2)
Na1 N2 C20 C22 177.47(12)
C25 N2 C20 C19 160.54(15)
Na1 N2 C20 C19 -64.48(15)
N2 C20 C22 C23 -48.6(2)
C21 C20 C22 C23 75.9(2)
C19 C20 C22 C23 -164.73(16)
C20 C22 C23 C24 56.8(2)
C22 C23 C24 C25 -57.9(2)
C20 N2 C25 C26 -162.20(15)
Na1 N2 C25 C26 61.05(15)
C20 N2 C25 C27 79.79(19)
Na1 N2 C25 C27 -56.95(16)
C20 N2 C25 C24 -43.8(2)
Na1 N2 C25 C24 179.44(11)
C23 C24 C25 N2 51.0(2)
C23 C24 C25 C26 167.60(17)
C23 C24 C25 C27 -72.7(2)
